data_2228020
loop_
_publ_author_name
'Huang, Hai-Tao'
'Wu, Hong-Yuan'

_publ_section_title
;
 4-Chloro-<i>N</i>'-(4-methoxybenzylidene)benzohydrazide methanol
 monosolvate
;
_journal_coeditor_code SU2215
_journal_issue 11
_journal_name_full 'Acta Crystallographica Section E'
_journal_page_first o2729
_journal_page_last o2730
_journal_paper_doi 10.1107/S1600536810038857
_journal_volume 66
_journal_year 2010
_chemical_formula_iupac 'C15 H13 Cl N2 O2, C H4 O'
_chemical_formula_moiety 'C15 H13 Cl N2 O2, C H4 O'
_chemical_formula_sum 'C16 H17 Cl N2 O3'
_chemical_formula_weight 320.77
_chemical_name_systematic
;
4-Chloro-<i>N</i>'-(4-methoxybenzylidene)benzohydrazide methanol monosolvate
;
_space_group_IT_number 4
_symmetry_cell_setting monoclinic
_symmetry_space_group_name_Hall 'P 2yb'
_symmetry_space_group_name_H-M 'P 1 21 1'
_atom_sites_solution_hydrogens geom
_atom_sites_solution_primary direct
_atom_sites_solution_secondary difmap
_audit_creation_method SHELXL-97
_cell_angle_alpha 90.00
_cell_angle_beta 93.000(3)
_cell_angle_gamma 90.00
_cell_formula_units_Z 2
_cell_length_a 10.914(3)
_cell_length_b 6.459(2)
_cell_length_c 11.358(2)
_cell_measurement_reflns_used 640
_cell_measurement_temperature 298(2)
_cell_measurement_theta_max 24.3
_cell_measurement_theta_min 2.5
_cell_volume 799.6(4)
_computing_cell_refinement 'SAINT (Bruker, 2007)'
_computing_data_collection 'APEX2 (Bruker, 2007)'
_computing_data_reduction 'SAINT (Bruker, 2007)'
_computing_molecular_graphics 'SHELXTL (Sheldrick, 2008)'
_computing_publication_material 'SHELXTL (Sheldrick, 2008)'
_computing_structure_refinement 'SHELXL97 (Sheldrick, 2008)'
_computing_structure_solution 'SHELXS97 (Sheldrick, 2008)'
_diffrn_ambient_temperature 298(2)
_diffrn_measured_fraction_theta_full 0.980
_diffrn_measured_fraction_theta_max 0.980
_diffrn_measurement_device_type 'Bruker APEXII CCD area-detector'
_diffrn_measurement_method '\w scans'
_diffrn_radiation_monochromator graphite
_diffrn_radiation_source 'fine-focus sealed tube'
_diffrn_radiation_type MoK\a
_diffrn_radiation_wavelength 0.71073
_diffrn_reflns_av_R_equivalents 0.0737
_diffrn_reflns_av_sigmaI/netI 0.0887
_diffrn_reflns_limit_h_max 13
_diffrn_reflns_limit_h_min -13
_diffrn_reflns_limit_k_max 8
_diffrn_reflns_limit_k_min -7
_diffrn_reflns_limit_l_max 14
_diffrn_reflns_limit_l_min -14
_diffrn_reflns_number 6424
_diffrn_reflns_theta_full 27.00
_diffrn_reflns_theta_max 27.00
_diffrn_reflns_theta_min 1.80
_diffrn_standards_decay_% 0
_diffrn_standards_number 0
_exptl_absorpt_coefficient_mu 0.252
_exptl_absorpt_correction_T_max 0.9703
_exptl_absorpt_correction_T_min 0.9583
_exptl_absorpt_correction_type multi-scan
_exptl_absorpt_process_details '(SADABS; Sheldrick, 1996)'
_exptl_crystal_colour colorless
_exptl_crystal_density_diffrn 1.332
_exptl_crystal_density_method 'not measured'
_exptl_crystal_description block
_exptl_crystal_F_000 336
_exptl_crystal_size_max 0.17
_exptl_crystal_size_mid 0.13
_exptl_crystal_size_min 0.12
_refine_diff_density_max 0.238
_refine_diff_density_min -0.187
_refine_ls_abs_structure_details 'none; 1371 Friedel pairs merged'
_refine_ls_extinction_method none
_refine_ls_goodness_of_fit_ref 1.004
_refine_ls_hydrogen_treatment constr
_refine_ls_matrix_type full
_refine_ls_number_parameters 201
_refine_ls_number_reflns 1865
_refine_ls_number_restraints 1
_refine_ls_restrained_S_all 1.004
_refine_ls_R_factor_all 0.1278
_refine_ls_R_factor_gt 0.0599
_refine_ls_shift/su_max 0.000
_refine_ls_shift/su_mean 0.000
_refine_ls_structure_factor_coef Fsqd
_refine_ls_weighting_details 'calc w=1/[\s^2^(Fo^2^)+(0.0480P)^2^] where P=(Fo^2^+2Fc^2^)/3'
_refine_ls_weighting_scheme calc
_refine_ls_wR_factor_gt 0.1005
_refine_ls_wR_factor_ref 0.1231
_reflns_number_gt 1030
_reflns_number_total 1865
_reflns_threshold_expression I>2\s(I)
_cod_data_source_file su2215.cif
_cod_data_source_block I
_cod_original_sg_symbol_H-M 'P 21'
_cod_database_code 2228020
_cod_database_fobs_code 2228020

loop_
_symmetry_equiv_pos_as_xyz
'x, y, z'
'-x, y+1/2, -z'

loop_
_atom_site_type_symbol
_atom_site_label
_atom_site_fract_x
_atom_site_fract_y
_atom_site_fract_z
_atom_site_U_iso_or_equiv
_atom_site_adp_type
_atom_site_calc_flag
_atom_site_refinement_flags
_atom_site_occupancy
_atom_site_disorder_assembly
_atom_site_disorder_group
Cl Cl1 0.58789(14) 1.0709(3) 1.25398(13) 0.0754(6) Uani d . 1 . .
O O1 0.7358(4) 0.4112(6) 0.8320(3) 0.0689(13) Uani d . 1 . .
O O2 1.0029(3) 0.3682(6) 0.1329(3) 0.0573(11) Uani d . 1 . .
N N1 0.7495(4) 0.7047(7) 0.7275(4) 0.0502(12) Uani d . 1 . .
H H1 0.7447 0.8376 0.7257 0.060 Uiso calc R 1 . .
N N2 0.7810(4) 0.5948(7) 0.6283(4) 0.0493(12) Uani d . 1 . .
C C1 0.6292(5) 0.9354(10) 1.1301(5) 0.0505(15) Uani d . 1 . .
C C2 0.6174(5) 1.0320(9) 1.0215(5) 0.0571(16) Uani d . 1 . .
H H2 0.5886 1.1673 1.0156 0.069 Uiso calc R 1 . .
C C3 0.6487(5) 0.9259(9) 0.9215(5) 0.0559(15) Uani d . 1 . .
H H3A 0.6402 0.9908 0.8484 0.067 Uiso calc R 1 . .
C C4 0.6922(4) 0.7256(8) 0.9284(5) 0.0395(13) Uani d . 1 . .
C C5 0.7063(5) 0.6364(9) 1.0389(5) 0.0561(16) Uani d . 1 . .
H H5 0.7393 0.5039 1.0456 0.067 Uiso calc R 1 . .
C C6 0.6732(5) 0.7365(10) 1.1399(5) 0.0592(17) Uani d . 1 . .
H H6 0.6805 0.6708 1.2128 0.071 Uiso calc R 1 . .
C C7 0.7264(5) 0.5997(10) 0.8265(5) 0.0500(14) Uani d . 1 . .
C C8 0.8292(5) 0.7001(9) 0.5487(5) 0.0482(15) Uani d . 1 . .
H H8 0.8390 0.8418 0.5605 0.058 Uiso calc R 1 . .
C C9 0.8700(4) 0.6108(9) 0.4395(4) 0.0424(13) Uani d . 1 . .
C C10 0.9473(5) 0.7190(8) 0.3688(5) 0.0482(14) Uani d . 1 . .
H H10 0.9700 0.8532 0.3901 0.058 Uiso calc R 1 . .
C C11 0.9914(5) 0.6360(9) 0.2693(5) 0.0504(15) Uani d . 1 . .
H H11 1.0449 0.7116 0.2248 0.060 Uiso calc R 1 . .
C C12 0.9561(5) 0.4384(9) 0.2346(5) 0.0441(14) Uani d . 1 . .
C C13 0.8792(5) 0.3255(8) 0.3021(4) 0.0448(14) Uani d . 1 . .
H H13 0.8558 0.1925 0.2791 0.054 Uiso calc R 1 . .
C C14 0.8365(5) 0.4103(9) 0.4045(5) 0.0492(15) Uani d . 1 . .
H H14 0.7852 0.3329 0.4503 0.059 Uiso calc R 1 . .
C C15 0.9668(6) 0.1704(10) 0.0893(5) 0.076(2) Uani d . 1 . .
H H15A 0.9827 0.0682 0.1496 0.115 Uiso calc R 1 . .
H H15B 1.0125 0.1372 0.0218 0.115 Uiso calc R 1 . .
H H15C 0.8807 0.1718 0.0670 0.115 Uiso calc R 1 . .
O O3 0.7025(4) 0.1217(6) 0.6473(4) 0.0689(12) Uani d . 1 . .
H H3 0.7236 0.2346 0.6745 0.103 Uiso calc R 1 . .
C C16 0.5831(6) 0.1364(13) 0.5954(5) 0.092(2) Uani d . 1 . .
H H16A 0.5772 0.2565 0.5456 0.139 Uiso calc R 1 . .
H H16B 0.5254 0.1481 0.6560 0.139 Uiso calc R 1 . .
H H16C 0.5651 0.0147 0.5491 0.139 Uiso calc R 1 . .

loop_
_atom_site_aniso_label
_atom_site_aniso_U_11
_atom_site_aniso_U_22
_atom_site_aniso_U_33
_atom_site_aniso_U_12
_atom_site_aniso_U_13
_atom_site_aniso_U_23
Cl1 0.0776(11) 0.0881(14) 0.0620(10) -0.0048(11) 0.0168(8) -0.0320(10)
O1 0.111(4) 0.035(2) 0.063(3) 0.008(3) 0.018(2) -0.002(2)
O2 0.074(3) 0.051(3) 0.049(2) 0.004(2) 0.024(2) -0.004(2)
N1 0.069(3) 0.030(3) 0.052(3) 0.004(2) 0.014(2) -0.009(2)
N2 0.064(3) 0.035(3) 0.050(3) 0.003(3) 0.011(2) -0.006(3)
C1 0.041(3) 0.065(4) 0.046(4) -0.003(3) 0.006(3) -0.023(3)
C2 0.065(4) 0.044(4) 0.064(4) 0.000(3) 0.018(3) -0.009(3)
C3 0.075(4) 0.038(3) 0.056(4) 0.004(3) 0.017(3) 0.001(3)
C4 0.044(3) 0.034(3) 0.040(3) 0.001(3) 0.004(3) -0.008(3)
C5 0.053(4) 0.048(4) 0.068(4) 0.014(3) 0.004(3) 0.003(3)
C6 0.055(4) 0.071(5) 0.052(4) 0.009(4) 0.007(3) 0.001(4)
C7 0.054(4) 0.042(4) 0.054(4) 0.004(3) 0.008(3) 0.001(3)
C8 0.058(4) 0.033(3) 0.054(4) 0.001(3) 0.002(3) -0.007(3)
C9 0.047(3) 0.038(3) 0.041(3) 0.002(3) -0.001(3) -0.004(3)
C10 0.056(4) 0.034(3) 0.054(4) -0.008(3) 0.000(3) 0.003(3)
C11 0.059(4) 0.045(4) 0.048(4) -0.003(3) 0.010(3) 0.007(3)
C12 0.046(3) 0.045(4) 0.041(3) 0.006(3) -0.002(3) -0.001(3)
C13 0.057(4) 0.035(3) 0.044(3) -0.008(3) 0.010(3) -0.008(3)
C14 0.060(4) 0.037(3) 0.051(4) -0.007(3) 0.009(3) -0.001(3)
C15 0.102(6) 0.058(5) 0.071(5) 0.001(4) 0.017(4) -0.022(4)
O3 0.095(3) 0.031(3) 0.080(3) 0.005(2) 0.003(2) -0.006(2)
C16 0.102(6) 0.087(6) 0.087(5) -0.001(5) -0.004(4) -0.013(5)

loop_
_atom_type_symbol
_atom_type_description
_atom_type_scat_dispersion_real
_atom_type_scat_dispersion_imag
_atom_type_scat_source
C C 0.0033 0.0000 'International Tables Vol C Tables 4.2.6.8 and 6.1.1.4'
H H 0.0000 0.0000 'International Tables Vol C Tables 4.2.6.8 and 6.1.1.4'
Cl Cl 0.1484 0.0000 'International Tables Vol C Tables 4.2.6.8 and 6.1.1.4'
N N 0.0061 0.0000 'International Tables Vol C Tables 4.2.6.8 and 6.1.1.4'
O O 0.0106 0.0000 'International Tables Vol C Tables 4.2.6.8 and 6.1.1.4'

loop_
_geom_angle_atom_site_label_1
_geom_angle_atom_site_label_2
_geom_angle_atom_site_label_3
_geom_angle_site_symmetry_1
_geom_angle_site_symmetry_3
_geom_angle
_geom_angle_publ_flag
C12 O2 C15 . . 119.0(4) ?
C7 N1 N2 . . 119.0(4) ?
C7 N1 H1 . . 120.5 ?
N2 N1 H1 . . 120.5 ?
C8 N2 N1 . . 115.7(5) ?
C6 C1 C2 . . 120.6(5) ?
C6 C1 Cl1 . . 120.7(5) ?
C2 C1 Cl1 . . 118.7(5) ?
C1 C2 C3 . . 119.6(6) ?
C1 C2 H2 . . 120.2 ?
C3 C2 H2 . . 120.2 ?
C4 C3 C2 . . 121.1(6) ?
C4 C3 H3A . . 119.4 ?
C2 C3 H3A . . 119.4 ?
C3 C4 C5 . . 117.6(5) ?
C3 C4 C7 . . 124.9(5) ?
C5 C4 C7 . . 117.5(5) ?
C6 C5 C4 . . 122.5(5) ?
C6 C5 H5 . . 118.7 ?
C4 C5 H5 . . 118.7 ?
C1 C6 C5 . . 118.4(6) ?
C1 C6 H6 . . 120.8 ?
C5 C6 H6 . . 120.8 ?
O1 C7 N1 . . 121.6(5) ?
O1 C7 C4 . . 122.1(5) ?
N1 C7 C4 . . 116.3(5) ?
N2 C8 C9 . . 123.5(5) ?
N2 C8 H8 . . 118.3 ?
C9 C8 H8 . . 118.3 ?
C10 C9 C14 . . 117.5(5) ?
C10 C9 C8 . . 121.1(5) ?
C14 C9 C8 . . 121.4(5) ?
C11 C10 C9 . . 122.4(5) ?
C11 C10 H10 . . 118.8 ?
C9 C10 H10 . . 118.8 ?
C10 C11 C12 . . 119.6(5) ?
C10 C11 H11 . . 120.2 ?
C12 C11 H11 . . 120.2 ?
O2 C12 C13 . . 124.2(5) ?
O2 C12 C11 . . 115.9(5) ?
C13 C12 C11 . . 119.9(5) ?
C12 C13 C14 . . 120.0(5) ?
C12 C13 H13 . . 120.0 ?
C14 C13 H13 . . 120.0 ?
C13 C14 C9 . . 120.6(5) ?
C13 C14 H14 . . 119.7 ?
C9 C14 H14 . . 119.7 ?
O2 C15 H15A . . 109.5 ?
O2 C15 H15B . . 109.5 ?
H15A C15 H15B . . 109.5 ?
O2 C15 H15C . . 109.5 ?
H15A C15 H15C . . 109.5 ?
H15B C15 H15C . . 109.5 ?
C16 O3 H3 . . 109.5 ?
O3 C16 H16A . . 109.5 ?
O3 C16 H16B . . 109.5 ?
H16A C16 H16B . . 109.5 ?
O3 C16 H16C . . 109.5 ?
H16A C16 H16C . . 109.5 ?
H16B C16 H16C . . 109.5 ?

loop_
_geom_bond_atom_site_label_1
_geom_bond_atom_site_label_2
_geom_bond_site_symmetry_2
_geom_bond_distance
_geom_bond_publ_flag
Cl1 C1 . 1.736(5) ?
O1 C7 . 1.224(7) ?
O2 C12 . 1.364(6) ?
O2 C15 . 1.419(7) ?
N1 C7 . 1.349(6) ?
N1 N2 . 1.389(5) ?
N1 H1 . 0.8600 ?
N2 C8 . 1.268(6) ?
C1 C6 . 1.374(8) ?
C1 C2 . 1.383(7) ?
C2 C3 . 1.384(7) ?
C2 H2 . 0.9300 ?
C3 C4 . 1.379(7) ?
C3 H3A . 0.9300 ?
C4 C5 . 1.383(7) ?
C4 C7 . 1.477(7) ?
C5 C6 . 1.381(7) ?
C5 H5 . 0.9300 ?
C6 H6 . 0.9300 ?
C8 C9 . 1.458(7) ?
C8 H8 . 0.9300 ?
C9 C10 . 1.384(7) ?
C9 C14 . 1.398(8) ?
C10 C11 . 1.362(7) ?
C10 H10 . 0.9300 ?
C11 C12 . 1.385(7) ?
C11 H11 . 0.9300 ?
C12 C13 . 1.375(7) ?
C13 C14 . 1.389(6) ?
C13 H13 . 0.9300 ?
C14 H14 . 0.9300 ?
C15 H15A . 0.9600 ?
C15 H15B . 0.9600 ?
C15 H15C . 0.9600 ?
O3 C16 . 1.406(6) ?
O3 H3 . 0.8200 ?
C16 H16A . 0.9600 ?
C16 H16B . 0.9600 ?
C16 H16C . 0.9600 ?

loop_
_geom_hbond_atom_site_label_D
_geom_hbond_atom_site_label_H
_geom_hbond_atom_site_label_A
_geom_hbond_site_symmetry_A
_geom_hbond_distance_DH
_geom_hbond_distance_HA
_geom_hbond_distance_DA
_geom_hbond_angle_DHA
O3 H3 N2 . 0.82 2.47 3.184(6) 146
O3 H3 O1 . 0.82 2.12 2.820(6) 143
N1 H1 O3 1_565 0.86 2.08 2.880(6) 154

loop_
_geom_torsion_atom_site_label_1
_geom_torsion_atom_site_label_2
_geom_torsion_atom_site_label_3
_geom_torsion_atom_site_label_4
_geom_torsion_site_symmetry_1
_geom_torsion_site_symmetry_2
_geom_torsion_site_symmetry_3
_geom_torsion_site_symmetry_4
_geom_torsion
_geom_torsion_publ_flag
C7 N1 N2 C8 . . . . -164.0(5) ?
C6 C1 C2 C3 . . . . 0.9(8) ?
Cl1 C1 C2 C3 . . . . -179.4(4) ?
C1 C2 C3 C4 . . . . -0.4(9) ?
C2 C3 C4 C5 . . . . -1.5(8) ?
C2 C3 C4 C7 . . . . 179.2(5) ?
C3 C4 C5 C6 . . . . 3.1(8) ?
C7 C4 C5 C6 . . . . -177.6(5) ?
C2 C1 C6 C5 . . . . 0.6(8) ?
Cl1 C1 C6 C5 . . . . -179.2(4) ?
C4 C5 C6 C1 . . . . -2.7(9) ?
N2 N1 C7 O1 . . . . 2.0(8) ?
N2 N1 C7 C4 . . . . -179.4(4) ?
C3 C4 C7 O1 . . . . -161.9(5) ?
C5 C4 C7 O1 . . . . 18.8(8) ?
C3 C4 C7 N1 . . . . 19.5(8) ?
C5 C4 C7 N1 . . . . -159.7(5) ?
N1 N2 C8 C9 . . . . 178.9(4) ?
N2 C8 C9 C10 . . . . -164.4(5) ?
N2 C8 C9 C14 . . . . 13.1(8) ?
C14 C9 C10 C11 . . . . -0.7(8) ?
C8 C9 C10 C11 . . . . 176.9(5) ?
C9 C10 C11 C12 . . . . 1.7(8) ?
C15 O2 C12 C13 . . . . 3.0(8) ?
C15 O2 C12 C11 . . . . -177.5(5) ?
C10 C11 C12 O2 . . . . 179.0(5) ?
C10 C11 C12 C13 . . . . -1.5(8) ?
O2 C12 C13 C14 . . . . 179.9(5) ?
C11 C12 C13 C14 . . . . 0.4(8) ?
C12 C13 C14 C9 . . . . 0.6(8) ?
C10 C9 C14 C13 . . . . -0.5(7) ?
C8 C9 C14 C13 . . . . -178.1(5) ?

loop_
_cod_related_entry_id
_cod_related_entry_database
_cod_related_entry_code
1 ChemSpider 30656309
